data_4311080
loop_
_publ_author_name
'Qiao-Hua Wei'
'Gang-Qiang Yin'
'Li-Yi Zhang'
'Lin-Xi Shi'
'Zong-Wan Mao'
'Zhong-Ning Chen'

_publ_contact_author
;
Zhong-Ning Chen
Fujian Institute of Research on the Structure of Matter, 
Chinese Academy of Sciences, Fuzhou, Fujian 350002, China.
;
_publ_contact_author_email '  czn@ms.fjirsm.ac.cn '
_publ_section_title
;
 Luminescent AgI-CuI Heterometallic Hexa-, Octa-, and Hexadecanuclear
 Alkynyl Complexes
;
_journal_name_full 'Inorganic Chemistry'
_journal_page_first 3484
_journal_page_last 3491
_journal_paper_doi 10.1021/ic0499244
_journal_volume 43
_journal_year 2004
_chemical_formula_sum 'C126 H98.5 Ag6 Cl2 Cu2 N7.5 O22 P6'
_chemical_formula_weight 3100.64
_chemical_name_systematic
;
 ?
;
_space_group_IT_number 2
_symmetry_cell_setting triclinic
_symmetry_space_group_name_Hall '-P 1'
_symmetry_space_group_name_H-M 'P -1'
_atom_sites_solution_hydrogens geom
_atom_sites_solution_primary direct
_atom_sites_solution_secondary difmap
_audit_creation_method SHELXL-97
_cell_angle_alpha 84.1850(10)
_cell_angle_beta 89.4960(10)
_cell_angle_gamma 69.9570(10)
_cell_formula_units_Z 2
_cell_length_a 15.6499(4)
_cell_length_b 17.0264(4)
_cell_length_c 27.1874(8)
_cell_measurement_reflns_used 5588
_cell_measurement_temperature 293(2)
_cell_measurement_theta_max 22.50
_cell_measurement_theta_min .75
_cell_volume 6768.0(3)
_computing_cell_refinement 'Siemens SMART & SAINT'
_computing_data_collection 'Siemens SMART'
_computing_data_reduction 'Siemens XPREP'
_computing_molecular_graphics 'Bruker SHELXTL'
_computing_publication_material 'Bruker SHELXTL'
_computing_structure_refinement 'Siemens SHELXTL'
_computing_structure_solution 'Siemens SHELXTL'
_diffrn_ambient_temperature 293(2)
_diffrn_measured_fraction_theta_full 0.999
_diffrn_measured_fraction_theta_max 0.999
_diffrn_measurement_device_type 'Siemens SMART CCD'
_diffrn_measurement_method 'phi and omega scans'
_diffrn_radiation_monochromator graphite
_diffrn_radiation_source 'fine-focus sealed tube'
_diffrn_radiation_type MoK\a
_diffrn_radiation_wavelength 0.71073
_diffrn_reflns_av_R_equivalents 0.0582
_diffrn_reflns_av_sigmaI/netI 0.0679
_diffrn_reflns_limit_h_max 13
_diffrn_reflns_limit_h_min -16
_diffrn_reflns_limit_k_max 18
_diffrn_reflns_limit_k_min -18
_diffrn_reflns_limit_l_max 26
_diffrn_reflns_limit_l_min -29
_diffrn_reflns_number 28482
_diffrn_reflns_theta_full 22.50
_diffrn_reflns_theta_max 22.50
_diffrn_reflns_theta_min 0.75
_diffrn_standards_decay_% 0
_diffrn_standards_interval_count 0
_diffrn_standards_interval_time .
_diffrn_standards_number 0
_exptl_absorpt_coefficient_mu 1.333
_exptl_absorpt_correction_T_max 1.0000
_exptl_absorpt_correction_T_min .3680
_exptl_absorpt_correction_type empirical
_exptl_absorpt_process_details 'SADABS (Sheldrick, 1996)'
_exptl_crystal_colour 'orange red'
_exptl_crystal_density_diffrn 1.521
_exptl_crystal_density_method 'not measured'
_exptl_crystal_description prism
_exptl_crystal_F_000 3094
_exptl_crystal_size_max .82
_exptl_crystal_size_mid .52
_exptl_crystal_size_min .32
_refine_diff_density_max 1.432
_refine_diff_density_min -1.148
_refine_diff_density_rms 0.212
_refine_ls_extinction_method none
_refine_ls_goodness_of_fit_ref 1.215
_refine_ls_hydrogen_treatment mixed
_refine_ls_matrix_type full
_refine_ls_number_parameters 1484
_refine_ls_number_reflns 17693
_refine_ls_number_restraints 0
_refine_ls_restrained_S_all 1.215
_refine_ls_R_factor_all 0.1415
_refine_ls_R_factor_gt 0.0893
_refine_ls_shift/su_max 0.001
_refine_ls_shift/su_mean 0.000
_refine_ls_structure_factor_coef Fsqd
_refine_ls_weighting_details 'calc w=1/[\s^2^(Fo^2^)+(0.0849P)^2^+95.5210P] where P=(Fo^2^+2Fc^2^)/3'
_refine_ls_weighting_scheme calc
_refine_ls_wR_factor_gt 0.2116
_refine_ls_wR_factor_ref 0.2705
_reflns_number_gt 11872
_reflns_number_total 17693
_reflns_threshold_expression >2sigma(I)
_cod_data_source_file ic0499244si20040118_090610_5.cif
_cod_data_source_block 5(Compound6)
_cod_depositor_comments
;
The following automatic conversions were performed:
'_symmetry_cell_setting' value 'Triclinic' changed to 'triclinic'
according to '/home/saulius/struct/CIF-dictionaries/cif_core.dic'
dictionary named 'cif_core.dic' version 2.4.1 from 2010-06-29.

Automatic conversion script
Id: cif_fix_enum 1527 2010-12-29 10:47:43Z saulius 
;
_cod_original_formula_sum 'C126 H98.50 Ag6 Cl2 Cu2 N7.50 O22 P6'
_cod_database_code 4311080

loop_
_symmetry_equiv_pos_as_xyz
'x, y, z'
'-x, -y, -z'

loop_
_atom_site_label
_atom_site_type_symbol
_atom_site_fract_x
_atom_site_fract_y
_atom_site_fract_z
_atom_site_U_iso_or_equiv
_atom_site_adp_type
_atom_site_occupancy
_atom_site_symmetry_multiplicity
_atom_site_calc_flag
_atom_site_refinement_flags
_atom_site_disorder_assembly
_atom_site_disorder_group
Ag1 Ag 1.52352(12) 0.36266(9) 0.34277(5) 0.0767(5) Uani 1 1 d . . .
Ag2 Ag 1.56585(10) 0.40213(8) 0.23505(5) 0.0612(4) Uani 1 1 d . . .
Ag3 Ag 1.54950(9) 0.21299(8) 0.19996(4) 0.0564(4) Uani 1 1 d . . .
Ag4 Ag 1.66780(8) 0.21761(8) 0.11101(4) 0.0534(3) Uani 1 1 d . . .
Ag5 Ag 1.77459(9) 0.18352(8) 0.30697(5) 0.0617(4) Uani 1 1 d . . .
Ag6 Ag 1.88467(9) 0.22167(9) 0.21814(5) 0.0630(4) Uani 1 1 d . . .
Cu1 Cu 1.59297(13) 0.23211(12) 0.29139(7) 0.0498(5) Uani 1 1 d . . .
Cu2 Cu 1.70700(12) 0.27369(12) 0.19663(7) 0.0509(5) Uani 1 1 d . . .
Cl1 Cl 0.6153(6) 0.7786(5) 0.3631(3) 0.113(2) Uani 1 1 d . . .
Cl2 Cl 0.1846(4) 0.3467(4) 0.0045(2) 0.0877(15) Uani 1 1 d . . .
P1 P 1.5081(3) 0.5027(3) 0.35961(14) 0.0549(11) Uani 1 1 d . . .
P2 P 1.5466(3) 0.5453(2) 0.25029(14) 0.0474(10) Uani 1 1 d . . .
P3 P 1.4631(3) 0.1540(2) 0.15114(14) 0.0446(9) Uani 1 1 d . . .
P4 P 1.5844(3) 0.1588(2) 0.06162(14) 0.0444(9) Uani 1 1 d . . .
P5 P 1.9094(3) 0.0755(3) 0.34504(14) 0.0488(10) Uani 1 1 d . . .
P6 P 2.0199(3) 0.1278(3) 0.26196(15) 0.0502(10) Uani 1 1 d . . .
O1 O 2.0593(19) 0.160(2) -0.0819(9) 0.231(15) Uani 1 1 d . . .
O01 O 1.871(4) 0.345(3) -0.0646(16) 0.40(6) Uani 0.50 1 d P . .
O2 O 1.992(2) 0.0733(19) -0.0942(9) 0.212(13) Uani 1 1 d . . .
O02 O 1.453(4) 0.087(3) 0.385(4) 0.39(6) Uani 0.50 1 d P . .
O3 O 1.8588(19) 0.5690(16) 0.4413(9) 0.186(12) Uani 1 1 d . . .
O03 O 1.3922(19) 0.3200(18) 0.4011(10) 0.210(11) Uiso 1 1 d . . .
O4 O 1.9037(17) 0.6184(14) 0.3773(10) 0.171(11) Uani 1 1 d . . .
O7 O 1.0136(13) 0.5652(18) 0.1537(10) 0.191(12) Uani 1 1 d . . .
O8 O 0.9736(13) 0.5186(17) 0.2222(10) 0.182(11) Uani 1 1 d . . .
O9 O 1.2619(17) 0.5796(13) -0.0494(8) 0.184(12) Uani 1 1 d . . .
O10 O 1.3107(11) 0.6746(9) -0.0326(5) 0.103(5) Uani 1 1 d . . .
O11 O 1.7994(16) 0.0839(11) 0.6243(6) 0.137(7) Uani 1 1 d . . .
O12 O 1.676(3) 0.089(3) 0.6306(17) 0.30(2) Uiso 1 1 d . . .
O13 O 1.9697(19) -0.3163(19) 0.2615(11) 0.196(11) Uiso 1 1 d . . .
O14 O 2.0441(17) -0.2636(15) 0.2113(9) 0.164(8) Uiso 1 1 d . . .
O15 O 0.170(2) 0.365(2) -0.0471(13) 0.237(13) Uiso 1 1 d . . .
O16 O 0.156(2) 0.413(2) 0.0317(12) 0.229(12) Uiso 1 1 d . . .
O18 O 0.2764(18) 0.3005(16) 0.0118(9) 0.182(9) Uiso 1 1 d . . .
O19 O 0.1399(14) 0.2883(14) 0.0193(8) 0.153(7) Uiso 1 1 d . . .
O20 O 0.695(4) 0.707(3) 0.3630(18) 0.35(2) Uiso 1 1 d . . .
O21 O 0.631(2) 0.845(2) 0.3369(14) 0.259(15) Uiso 1 1 d . . .
O22 O 0.5434(15) 0.7595(13) 0.3431(8) 0.154(7) Uiso 1 1 d . . .
O23 O 0.600(3) 0.800(2) 0.4086(15) 0.274(16) Uiso 1 1 d . . .
N01 N 2.087(4) 0.581(4) 0.457(2) 0.18(2) Uiso 0.50 1 d P . .
N1 N 1.9165(11) 0.3416(12) 0.1695(7) 0.086(5) Uani 1 1 d . . .
N11 N 2.009(2) 0.117(2) -0.0697(12) 0.152(10) Uiso 1 1 d . . .
N12 N 1.8690(18) 0.5717(16) 0.3980(14) 0.138(11) Uani 1 1 d . . .
N13 N 1.0282(14) 0.5279(16) 0.1935(11) 0.119(8) Uani 1 1 d . . .
N14 N 1.3050(11) 0.6055(11) -0.0248(6) 0.079(5) Uani 1 1 d . . .
N15 N 1.724(3) 0.076(3) 0.6100(10) 0.28(3) Uani 1 1 d . . .
N16 N 1.9840(18) -0.2597(15) 0.2382(10) 0.143(9) Uani 1 1 d . . .
C01 C 2.139(5) 0.456(5) 0.416(3) 0.17(3) Uiso 0.50 1 d P . .
H01A H 2.1050 0.4190 0.4162 0.256 Uiso 0.50 1 calc PR . .
H01B H 2.1961 0.4275 0.4340 0.256 Uiso 0.50 1 calc PR . .
H01C H 2.1504 0.4738 0.3831 0.256 Uiso 0.50 1 calc PR . .
C1 C 1.4773(12) 0.3142(10) 0.2657(6) 0.054(4) Uani 1 1 d . . .
C02 C 2.101(6) 0.510(6) 0.434(3) 0.17(3) Uiso 0.50 1 d P . .
C2 C 1.3979(13) 0.3581(11) 0.2533(6) 0.060(4) Uani 1 1 d . . .
C3 C 1.3058(11) 0.4059(10) 0.2377(7) 0.060(4) Uani 1 1 d . . .
C4 C 1.2383(13) 0.4215(11) 0.2731(8) 0.079(6) Uani 1 1 d . . .
H24A H 1.2528 0.4040 0.3064 0.095 Uiso 1 1 calc R . .
C5 C 1.1459(14) 0.4655(14) 0.2563(10) 0.093(7) Uani 1 1 d . . .
H25A H 1.0993 0.4778 0.2788 0.111 Uiso 1 1 calc R . .
C6 C 1.1276(15) 0.4880(14) 0.2091(9) 0.087(6) Uani 1 1 d . . .
C7 C 1.1929(15) 0.4732(15) 0.1726(9) 0.099(7) Uani 1 1 d . . .
H27A H 1.1776 0.4913 0.1394 0.118 Uiso 1 1 calc R . .
C8 C 1.2815(13) 0.4301(13) 0.1888(8) 0.087(6) Uani 1 1 d . . .
H28A H 1.3266 0.4168 0.1654 0.104 Uiso 1 1 calc R . .
C11 C 1.5896(10) 0.3361(9) 0.1598(5) 0.042(3) Uani 1 1 d . . .
C12 C 1.5334(11) 0.3835(9) 0.1288(5) 0.049(4) Uani 1 1 d . . .
C13 C 1.4732(11) 0.4407(10) 0.0918(6) 0.054(4) Uani 1 1 d . . .
C14 C 1.4806(15) 0.5186(12) 0.0773(7) 0.088(7) Uani 1 1 d . . .
H34A H 1.5232 0.5346 0.0934 0.105 Uiso 1 1 calc R . .
C15 C 1.4262(15) 0.5734(11) 0.0394(7) 0.083(6) Uani 1 1 d . . .
H35A H 1.4328 0.6249 0.0296 0.100 Uiso 1 1 calc R . .
C16 C 1.3619(11) 0.5492(10) 0.0166(6) 0.056(4) Uani 1 1 d . . .
C17 C 1.3508(16) 0.4774(14) 0.0309(8) 0.107(9) Uani 1 1 d . . .
H37A H 1.3068 0.4627 0.0152 0.128 Uiso 1 1 calc R . .
C18 C 1.4043(15) 0.4230(12) 0.0694(8) 0.093(7) Uani 1 1 d . . .
H38A H 1.3933 0.3739 0.0802 0.112 Uiso 1 1 calc R . .
C21 C 1.6369(11) 0.2291(11) 0.3616(6) 0.057(4) Uani 1 1 d . . .
C22 C 1.6525(11) 0.2104(10) 0.4043(7) 0.062(5) Uani 1 1 d . . .
C23 C 1.6683(13) 0.1859(12) 0.4560(6) 0.071(5) Uani 1 1 d . . .
C24 C 1.7502(15) 0.1771(16) 0.4787(7) 0.107(8) Uani 1 1 d . . .
H44A H 1.7942 0.1913 0.4604 0.128 Uiso 1 1 calc R . .
C25 C 1.7682(17) 0.1471(16) 0.5285(8) 0.108(8) Uani 1 1 d . . .
H45A H 1.8242 0.1405 0.5430 0.129 Uiso 1 1 calc R . .
C26 C 1.706(2) 0.1280(17) 0.5553(8) 0.112(9) Uani 1 1 d . . .
C27 C 1.625(2) 0.142(3) 0.5350(12) 0.26(3) Uani 1 1 d . . .
H47A H 1.5793 0.1338 0.5544 0.313 Uiso 1 1 calc R . .
C28 C 1.608(2) 0.169(3) 0.4847(9) 0.20(2) Uani 1 1 d . . .
H48A H 1.5520 0.1741 0.4710 0.239 Uiso 1 1 calc R . .
C31 C 1.7424(11) 0.3175(10) 0.2550(6) 0.060(5) Uani 1 1 d . . .
C32 C 1.7682(10) 0.3563(9) 0.2835(5) 0.044(4) Uani 1 1 d . . .
C33 C 1.7955(11) 0.4079(10) 0.3124(5) 0.058(4) Uani 1 1 d . . .
C34 C 1.8337(12) 0.4671(11) 0.2904(7) 0.067(5) Uani 1 1 d . . .
H14A H 1.8438 0.4695 0.2566 0.081 Uiso 1 1 calc R . .
C35 C 1.8559(14) 0.5198(12) 0.3175(8) 0.085(6) Uani 1 1 d . . .
H15A H 1.8802 0.5583 0.3020 0.103 Uiso 1 1 calc R . .
C36 C 1.8429(15) 0.5176(13) 0.3685(9) 0.089(7) Uani 1 1 d . . .
C37 C 1.8070(17) 0.4603(13) 0.3914(8) 0.098(8) Uani 1 1 d . . .
H17A H 1.7991 0.4577 0.4254 0.117 Uiso 1 1 calc R . .
C38 C 1.7827(11) 0.4064(10) 0.3639(7) 0.066(5) Uani 1 1 d . . .
H18A H 1.7576 0.3687 0.3797 0.080 Uiso 1 1 calc R . .
C41 C 1.8012(10) 0.2070(9) 0.1522(5) 0.045(4) Uani 1 1 d . . .
C42 C 1.8424(10) 0.1818(10) 0.1158(6) 0.051(4) Uani 1 1 d . . .
C43 C 1.8900(12) 0.1604(11) 0.0702(7) 0.067(5) Uani 1 1 d . . .
C44 C 1.9575(16) 0.1915(15) 0.0556(8) 0.098(7) Uani 1 1 d . . .
H4A H 1.9764 0.2225 0.0767 0.118 Uiso 1 1 calc R . .
C45 C 1.9981(18) 0.1781(19) 0.0104(9) 0.123(10) Uani 1 1 d . . .
H5A H 2.0422 0.2011 0.0003 0.148 Uiso 1 1 calc R . .
C46 C 1.9706(17) 0.130(2) -0.0188(7) 0.116(9) Uani 1 1 d . . .
C47 C 1.9096(16) 0.0927(17) -0.0058(9) 0.106(8) Uani 1 1 d . . .
H7A H 1.8942 0.0588 -0.0264 0.128 Uiso 1 1 calc R . .
C48 C 1.8702(14) 0.1078(13) 0.0402(7) 0.083(6) Uani 1 1 d . . .
H8B H 1.8292 0.0815 0.0510 0.100 Uiso 1 1 calc R . .
C51 C 1.6673(11) 0.1387(10) 0.2566(5) 0.049(4) Uani 1 1 d . . .
C52 C 1.7207(11) 0.0683(11) 0.2476(5) 0.054(4) Uani 1 1 d . . .
C53 C 1.7849(10) -0.0166(9) 0.2424(5) 0.046(4) Uani 1 1 d . . .
C54 C 1.8594(12) -0.0269(11) 0.2122(6) 0.066(5) Uani 1 1 d . . .
H54A H 1.8664 0.0192 0.1935 0.080 Uiso 1 1 calc R . .
C55 C 1.9229(13) -0.1067(14) 0.2102(7) 0.079(6) Uani 1 1 d . . .
H55A H 1.9740 -0.1151 0.1908 0.095 Uiso 1 1 calc R . .
C56 C 1.9084(14) -0.1725(12) 0.2373(8) 0.074(5) Uani 1 1 d . . .
C57 C 1.8353(13) -0.1634(11) 0.2659(7) 0.073(5) Uani 1 1 d . . .
H57A H 1.8278 -0.2102 0.2836 0.087 Uiso 1 1 calc R . .
C58 C 1.7730(11) -0.0860(10) 0.2690(6) 0.057(4) Uani 1 1 d . . .
H58A H 1.7227 -0.0795 0.2887 0.069 Uiso 1 1 calc R . .
C61 C 1.9288(12) 0.3786(13) 0.1355(8) 0.071(5) Uani 1 1 d . . .
C62 C 1.9418(8) 0.4292(8) 0.0923(4) 0.124(10) Uani 1 1 d . . .
H01A H 1.9727 0.4655 0.1016 0.186 Uiso 1 1 calc R . .
H01B H 1.8837 0.4625 0.0772 0.186 Uiso 1 1 calc R . .
H01C H 1.9776 0.3933 0.0691 0.186 Uiso 1 1 calc R . .
C101 C 2.0043(8) 0.0414(8) 0.3025(4) 0.045(4) Uani 1 1 d R . .
H10A H 2.0601 0.0122 0.3218 0.054 Uiso 1 1 calc R . .
H10B H 1.9936 0.0018 0.2822 0.054 Uiso 1 1 calc R . .
C102 C 1.5661(11) 0.5569(10) 0.3158(5) 0.050(4) Uani 1 1 d . . .
H10C H 1.6309 0.5345 0.3234 0.060 Uiso 1 1 calc R . .
H10D H 1.5447 0.6162 0.3204 0.060 Uiso 1 1 calc R . .
C103 C 1.4676(10) 0.1782(9) 0.0839(5) 0.046(4) Uani 1 1 d . . .
H10E H 1.4315 0.2368 0.0749 0.055 Uiso 1 1 calc R . .
H10F H 1.4404 0.1443 0.0673 0.055 Uiso 1 1 calc R . .
C111 C 1.8922(11) -0.0222(10) 0.3684(6) 0.053(4) Uani 1 1 d . . .
C112 C 1.9579(13) -0.1017(10) 0.3675(6) 0.067(5) Uani 1 1 d . . .
H11A H 2.0159 -0.1071 0.3565 0.081 Uiso 1 1 calc R . .
C113 C 1.9362(16) -0.1748(13) 0.3835(8) 0.087(6) Uani 1 1 d . . .
H11B H 1.9793 -0.2281 0.3825 0.105 Uiso 1 1 calc R . .
C114 C 1.8535(17) -0.1657(14) 0.3998(7) 0.083(6) Uani 1 1 d . . .
H11C H 1.8394 -0.2134 0.4104 0.099 Uiso 1 1 calc R . .
C115 C 1.7877(15) -0.0874(15) 0.4016(7) 0.082(6) Uani 1 1 d . . .
H11D H 1.7311 -0.0828 0.4144 0.098 Uiso 1 1 calc R . .
C116 C 1.8060(12) -0.0174(12) 0.3848(6) 0.065(5) Uani 1 1 d . . .
H11E H 1.7603 0.0349 0.3842 0.078 Uiso 1 1 calc R . .
C121 C 1.9569(10) 0.1075(10) 0.3972(5) 0.047(4) Uani 1 1 d . . .
C122 C 1.9371(14) 0.1912(13) 0.4015(6) 0.076(5) Uani 1 1 d . . .
H12A H 1.9004 0.2299 0.3770 0.092 Uiso 1 1 calc R . .
C123 C 1.9685(15) 0.2210(16) 0.4400(8) 0.094(7) Uani 1 1 d . . .
H12B H 1.9508 0.2785 0.4423 0.113 Uiso 1 1 calc R . .
C124 C 2.0261(18) 0.1653(17) 0.4749(9) 0.101(7) Uani 1 1 d . . .
H12C H 2.0484 0.1848 0.5009 0.121 Uiso 1 1 calc R . .
C125 C 2.0506(15) 0.0825(16) 0.4719(7) 0.093(7) Uani 1 1 d . . .
H12D H 2.0910 0.0454 0.4956 0.112 Uiso 1 1 calc R . .
C126 C 2.0163(14) 0.0497(13) 0.4331(6) 0.080(6) Uani 1 1 d . . .
H12E H 2.0327 -0.0079 0.4318 0.096 Uiso 1 1 calc R . .
C211 C 2.1096(11) 0.0721(11) 0.2210(6) 0.059(4) Uani 1 1 d . . .
C212 C 2.2020(12) 0.0429(11) 0.2317(7) 0.068(5) Uani 1 1 d . . .
H21A H 2.2222 0.0509 0.2623 0.082 Uiso 1 1 calc R . .
C213 C 2.2645(14) 0.0031(12) 0.1993(9) 0.085(6) Uani 1 1 d . . .
H21B H 2.3265 -0.0137 0.2068 0.102 Uiso 1 1 calc R . .
C214 C 2.2344(14) -0.0119(14) 0.1552(9) 0.093(7) Uani 1 1 d . . .
H21C H 2.2764 -0.0389 0.1326 0.112 Uiso 1 1 calc R . .
C215 C 2.1469(19) 0.011(2) 0.1444(10) 0.145(12) Uani 1 1 d . . .
H21D H 2.1279 -0.0025 0.1152 0.174 Uiso 1 1 calc R . .
C216 C 2.0809(14) 0.0574(17) 0.1770(8) 0.105(8) Uani 1 1 d . . .
H21E H 2.0193 0.0770 0.1682 0.126 Uiso 1 1 calc R . .
C221 C 2.0694(10) 0.1793(10) 0.3020(6) 0.052(4) Uani 1 1 d . . .
C222 C 2.1384(11) 0.1406(11) 0.3377(6) 0.060(4) Uani 1 1 d . . .
H22A H 2.1611 0.0822 0.3421 0.072 Uiso 1 1 calc R . .
C223 C 2.1741(14) 0.1818(15) 0.3660(7) 0.086(6) Uani 1 1 d . . .
H22B H 2.2236 0.1530 0.3873 0.104 Uiso 1 1 calc R . .
C224 C 2.1350(17) 0.2697(16) 0.3627(9) 0.100(7) Uani 1 1 d . . .
H22C H 2.1570 0.2999 0.3829 0.121 Uiso 1 1 calc R . .
C225 C 2.0648(13) 0.3108(13) 0.3301(8) 0.078(5) Uani 1 1 d . . .
H22D H 2.0384 0.3690 0.3282 0.093 Uiso 1 1 calc R . .
C226 C 2.0330(12) 0.2665(13) 0.3000(6) 0.068(5) Uani 1 1 d . . .
H22E H 1.9857 0.2956 0.2775 0.082 Uiso 1 1 calc R . .
C311 C 1.3898(13) 0.5735(11) 0.3570(5) 0.064(5) Uani 1 1 d . . .
C312 C 1.3667(17) 0.6536(14) 0.3680(10) 0.117(9) Uani 1 1 d . . .
H31A H 1.4101 0.6752 0.3779 0.140 Uiso 1 1 calc R . .
C313 C 1.271(2) 0.7042(18) 0.3636(13) 0.142(11) Uani 1 1 d . . .
H31B H 1.2536 0.7582 0.3733 0.170 Uiso 1 1 calc R . .
C314 C 1.211(2) 0.680(2) 0.3478(11) 0.123(10) Uani 1 1 d . . .
H31C H 1.1512 0.7169 0.3424 0.148 Uiso 1 1 calc R . .
C315 C 1.235(2) 0.599(2) 0.3387(15) 0.179(17) Uani 1 1 d . . .
H31D H 1.1900 0.5782 0.3297 0.215 Uiso 1 1 calc R . .
C316 C 1.3260(17) 0.5454(16) 0.3426(11) 0.126(10) Uani 1 1 d . . .
H31E H 1.3416 0.4902 0.3350 0.151 Uiso 1 1 calc R . .
C321 C 1.5609(12) 0.5057(11) 0.4182(5) 0.060(4) Uani 1 1 d . . .
C322 C 1.5820(17) 0.5717(16) 0.4314(7) 0.103(8) Uani 1 1 d . . .
H32A H 1.5680 0.6198 0.4091 0.124 Uiso 1 1 calc R . .
C323 C 1.6221(19) 0.571(2) 0.4748(9) 0.126(10) Uani 1 1 d . . .
H32B H 1.6326 0.6189 0.4827 0.152 Uiso 1 1 calc R . .
C324 C 1.6487(18) 0.497(2) 0.5089(8) 0.123(11) Uani 1 1 d . . .
H32C H 1.6786 0.4940 0.5387 0.148 Uiso 1 1 calc R . .
C325 C 1.6290(16) 0.4312(19) 0.4963(8) 0.106(8) Uani 1 1 d . . .
H32D H 1.6462 0.3822 0.5180 0.127 Uiso 1 1 calc R . .
C326 C 1.5837(14) 0.4325(13) 0.4520(6) 0.086(6) Uani 1 1 d . . .
H32E H 1.5689 0.3863 0.4450 0.103 Uiso 1 1 calc R . .
C411 C 1.6304(10) 0.5836(9) 0.2179(5) 0.049(4) Uani 1 1 d . . .
C412 C 1.6672(11) 0.5485(12) 0.1752(6) 0.067(5) Uani 1 1 d . . .
H41A H 1.6498 0.5063 0.1640 0.081 Uiso 1 1 calc R . .
C413 C 1.7302(13) 0.5763(15) 0.1493(7) 0.083(6) Uani 1 1 d . . .
H41B H 1.7533 0.5536 0.1203 0.099 Uiso 1 1 calc R . .
C414 C 1.7582(13) 0.6361(14) 0.1661(9) 0.085(7) Uani 1 1 d . . .
H41C H 1.8019 0.6530 0.1492 0.102 Uiso 1 1 calc R . .
C415 C 1.7214(14) 0.6718(13) 0.2083(9) 0.086(6) Uani 1 1 d . . .
H41D H 1.7390 0.7141 0.2193 0.103 Uiso 1 1 calc R . .
C416 C 1.6584(12) 0.6449(11) 0.2343(7) 0.068(5) Uani 1 1 d . . .
H41E H 1.6348 0.6684 0.2630 0.081 Uiso 1 1 calc R . .
C421 C 1.4362(11) 0.6245(10) 0.2332(5) 0.051(4) Uani 1 1 d . . .
C422 C 1.3706(13) 0.6041(13) 0.2089(8) 0.083(6) Uani 1 1 d . . .
H42A H 1.3838 0.5494 0.2009 0.100 Uiso 1 1 calc R . .
C423 C 1.2859(15) 0.663(2) 0.1961(10) 0.124(11) Uani 1 1 d . . .
H42B H 1.2427 0.6473 0.1803 0.149 Uiso 1 1 calc R . .
C424 C 1.2654(19) 0.7442(19) 0.2065(11) 0.118(11) Uani 1 1 d . . .
H42C H 1.2092 0.7846 0.1970 0.142 Uiso 1 1 calc R . .
C425 C 1.328(2) 0.7646(16) 0.2307(10) 0.114(9) Uani 1 1 d . . .
H42D H 1.3142 0.8195 0.2385 0.137 Uiso 1 1 calc R . .
C426 C 1.4138(13) 0.7064(11) 0.2445(7) 0.073(5) Uani 1 1 d . . .
H42E H 1.4557 0.7225 0.2613 0.088 Uiso 1 1 calc R . .
C511 C 1.4910(10) 0.0398(10) 0.1613(6) 0.054(4) Uani 1 1 d . . .
C512 C 1.4666(13) -0.0045(10) 0.1263(7) 0.069(5) Uani 1 1 d . . .
H51A H 1.4379 0.0239 0.0966 0.083 Uiso 1 1 calc R . .
C513 C 1.4844(15) -0.0882(13) 0.1355(10) 0.094(7) Uani 1 1 d . . .
H51B H 1.4679 -0.1175 0.1124 0.112 Uiso 1 1 calc R . .
C514 C 1.5258(15) -0.1281(14) 0.1779(11) 0.101(8) Uani 1 1 d . . .
H51C H 1.5394 -0.1860 0.1831 0.122 Uiso 1 1 calc R . .
C515 C 1.5491(16) -0.0900(16) 0.2138(10) 0.116(9) Uani 1 1 d . . .
H51D H 1.5745 -0.1197 0.2438 0.140 Uiso 1 1 calc R . .
C516 C 1.5336(14) -0.0020(12) 0.2041(8) 0.086(6) Uani 1 1 d . . .
H51E H 1.5525 0.0261 0.2270 0.103 Uiso 1 1 calc R . .
C521 C 1.3415(10) 0.1942(8) 0.1637(6) 0.047(4) Uani 1 1 d . . .
C522 C 1.3172(13) 0.2085(11) 0.2124(6) 0.066(5) Uani 1 1 d . . .
H52A H 1.3633 0.1964 0.2363 0.079 Uiso 1 1 calc R . .
C523 C 1.2291(12) 0.2394(11) 0.2265(8) 0.071(5) Uani 1 1 d . . .
H52B H 1.2147 0.2477 0.2592 0.085 Uiso 1 1 calc R . .
C524 C 1.1626(12) 0.2576(13) 0.1901(8) 0.080(6) Uani 1 1 d . . .
H52C H 1.1018 0.2795 0.1984 0.096 Uiso 1 1 calc R . .
C525 C 1.1832(14) 0.2443(15) 0.1426(8) 0.100(8) Uani 1 1 d . . .
H52D H 1.1366 0.2557 0.1190 0.120 Uiso 1 1 calc R . .
C526 C 1.2745(11) 0.2134(14) 0.1282(7) 0.084(6) Uani 1 1 d . . .
H52E H 1.2887 0.2063 0.0953 0.101 Uiso 1 1 calc R . .
C611 C 1.6371(10) 0.0451(9) 0.0628(6) 0.048(4) Uani 1 1 d . . .
C612 C 1.6224(13) 0.0016(11) 0.0235(7) 0.074(5) Uani 1 1 d . . .
H61A H 1.5845 0.0310 -0.0034 0.089 Uiso 1 1 calc R . .
C613 C 1.6639(16) -0.0831(13) 0.0254(8) 0.095(7) Uani 1 1 d . . .
H61B H 1.6593 -0.1112 -0.0015 0.114 Uiso 1 1 calc R . .
C614 C 1.7137(16) -0.1276(13) 0.0681(9) 0.099(7) Uani 1 1 d . . .
H61C H 1.7365 -0.1861 0.0706 0.119 Uiso 1 1 calc R . .
C615 C 1.7289(13) -0.0887(13) 0.1048(7) 0.083(6) Uani 1 1 d . . .
H61D H 1.7645 -0.1192 0.1322 0.099 Uiso 1 1 calc R . .
C616 C 1.6903(11) 0.0007(11) 0.1022(6) 0.064(5) Uani 1 1 d . . .
H61E H 1.7018 0.0286 0.1277 0.077 Uiso 1 1 calc R . .
C621 C 1.5681(12) 0.2010(9) -0.0047(5) 0.050(4) Uani 1 1 d . . .
C622 C 1.4824(12) 0.2419(9) -0.0268(6) 0.055(4) Uani 1 1 d . . .
H62A H 1.4307 0.2467 -0.0085 0.066 Uiso 1 1 calc R . .
C623 C 1.4733(16) 0.2757(11) -0.0757(7) 0.078(6) Uani 1 1 d . . .
H62B H 1.4160 0.3029 -0.0905 0.094 Uiso 1 1 calc R . .
C624 C 1.5492(17) 0.2683(13) -0.1018(7) 0.082(6) Uani 1 1 d . . .
H62C H 1.5435 0.2917 -0.1345 0.098 Uiso 1 1 calc R . .
C625 C 1.6363(16) 0.2261(14) -0.0805(7) 0.090(6) Uani 1 1 d . . .
H62D H 1.6879 0.2208 -0.0990 0.108 Uiso 1 1 calc R . .
C626 C 1.6437(13) 0.1929(12) -0.0319(6) 0.074(5) Uani 1 1 d . . .
H62E H 1.7010 0.1644 -0.0174 0.089 Uiso 1 1 calc R . .

loop_
_atom_site_aniso_label
_atom_site_aniso_U_11
_atom_site_aniso_U_22
_atom_site_aniso_U_33
_atom_site_aniso_U_23
_atom_site_aniso_U_13
_atom_site_aniso_U_12
Ag1 0.1088(12) 0.0555(8) 0.0596(9) -0.0057(7) 0.0025(8) -0.0203(8)
Ag2 0.0792(9) 0.0541(7) 0.0504(7) -0.0065(6) -0.0015(6) -0.0226(7)
Ag3 0.0609(8) 0.0706(8) 0.0446(7) -0.0044(6) -0.0077(6) -0.0315(7)
Ag4 0.0558(8) 0.0690(8) 0.0431(7) -0.0087(6) -0.0050(6) -0.0302(6)
Ag5 0.0510(8) 0.0682(8) 0.0601(8) 0.0070(6) -0.0107(6) -0.0164(6)
Ag6 0.0503(8) 0.0794(9) 0.0528(8) 0.0068(6) -0.0158(6) -0.0175(7)
Cu1 0.0495(11) 0.0528(11) 0.0437(11) -0.0011(9) -0.0072(9) -0.0140(9)
Cu2 0.0471(11) 0.0617(12) 0.0429(10) -0.0050(9) -0.0093(8) -0.0175(9)
Cl1 0.149(6) 0.114(5) 0.107(5) 0.001(4) -0.016(4) -0.087(5)
Cl2 0.086(4) 0.083(3) 0.085(4) 0.011(3) 0.010(3) -0.024(3)
P1 0.072(3) 0.057(3) 0.034(2) -0.0021(19) 0.007(2) -0.022(2)
P2 0.053(3) 0.050(2) 0.035(2) 0.0044(17) -0.0021(18) -0.015(2)
P3 0.044(2) 0.049(2) 0.042(2) -0.0032(18) -0.0068(17) -0.0176(19)
P4 0.044(2) 0.052(2) 0.037(2) -0.0039(17) -0.0082(17) -0.0169(19)
P5 0.049(2) 0.055(2) 0.042(2) 0.0082(19) -0.0063(18) -0.022(2)
P6 0.045(2) 0.059(3) 0.045(2) 0.0045(19) -0.0097(18) -0.018(2)
O1 0.22(3) 0.41(5) 0.123(18) -0.10(2) 0.073(18) -0.17(3)
O01 0.37(7) 0.29(6) 0.17(4) 0.20(4) 0.22(5) 0.28(6)
O2 0.28(3) 0.29(3) 0.145(19) -0.14(2) 0.11(2) -0.18(3)
O02 0.16(5) 0.13(4) 0.88(19) 0.01(7) -0.24(8) -0.07(4)
O3 0.26(3) 0.18(2) 0.15(2) -0.088(19) -0.05(2) -0.09(2)
O4 0.19(2) 0.130(17) 0.23(3) -0.046(17) -0.059(19) -0.093(17)
O7 0.085(14) 0.26(3) 0.17(2) 0.02(2) -0.068(15) 0.001(15)
O8 0.051(11) 0.24(3) 0.24(3) 0.00(2) 0.021(14) -0.034(14)
O9 0.24(2) 0.147(17) 0.20(2) 0.088(15) -0.16(2) -0.127(18)
O10 0.135(13) 0.069(9) 0.083(10) 0.031(8) -0.043(9) -0.015(9)
O11 0.176(19) 0.113(13) 0.069(10) 0.013(9) -0.019(12) 0.014(13)
N1 0.065(11) 0.110(14) 0.090(13) 0.010(11) -0.007(9) -0.042(10)
N12 0.14(2) 0.109(18) 0.19(3) -0.07(2) -0.05(2) -0.051(15)
N13 0.057(14) 0.140(19) 0.14(2) -0.014(16) -0.028(15) -0.008(13)
N14 0.079(12) 0.068(11) 0.078(11) 0.021(9) -0.023(9) -0.018(9)
N15 0.16(3) 0.43(6) 0.074(17) -0.06(2) -0.079(19) 0.14(3)
N16 0.15(2) 0.111(18) 0.15(2) -0.003(16) 0.057(18) -0.031(16)
C1 0.062(12) 0.050(9) 0.061(10) -0.008(8) 0.000(9) -0.030(9)
C2 0.064(13) 0.061(11) 0.055(10) -0.004(8) 0.009(9) -0.022(10)
C3 0.052(11) 0.053(10) 0.071(12) -0.006(9) 0.014(9) -0.013(8)
C4 0.071(14) 0.067(12) 0.090(14) -0.004(10) -0.006(11) -0.014(10)
C5 0.066(14) 0.096(16) 0.11(2) -0.018(14) 0.019(13) -0.025(12)
C6 0.072(15) 0.091(15) 0.093(17) -0.011(13) -0.011(13) -0.020(12)
C7 0.073(15) 0.115(18) 0.095(17) 0.023(14) -0.027(13) -0.025(14)
C8 0.055(13) 0.101(16) 0.094(16) 0.018(13) -0.011(11) -0.021(11)
C11 0.051(9) 0.045(8) 0.032(8) -0.014(7) 0.008(7) -0.016(7)
C12 0.065(11) 0.046(9) 0.037(8) 0.007(7) -0.010(8) -0.022(8)
C13 0.054(10) 0.059(10) 0.049(9) 0.006(8) -0.007(8) -0.024(8)
C14 0.115(17) 0.074(13) 0.088(14) 0.022(11) -0.053(13) -0.057(12)
C15 0.116(17) 0.041(10) 0.084(14) 0.008(9) -0.036(12) -0.019(10)
C16 0.055(10) 0.048(9) 0.059(10) 0.015(8) -0.014(8) -0.016(8)
C17 0.127(19) 0.101(16) 0.112(17) 0.039(14) -0.082(15) -0.077(15)
C18 0.116(17) 0.056(11) 0.110(17) 0.035(11) -0.051(14) -0.043(12)
C21 0.052(10) 0.074(11) 0.044(10) 0.010(8) -0.014(8) -0.024(9)
C22 0.053(11) 0.055(10) 0.063(12) 0.026(9) -0.014(9) -0.006(8)
C23 0.070(13) 0.083(13) 0.046(10) 0.027(9) -0.007(10) -0.018(10)
C24 0.085(16) 0.16(2) 0.042(11) -0.002(13) 0.004(11) -0.005(15)
C25 0.093(17) 0.14(2) 0.066(14) 0.019(14) -0.023(13) -0.010(15)
C26 0.12(2) 0.15(2) 0.055(13) 0.041(14) -0.020(14) -0.055(18)
C27 0.15(3) 0.52(8) 0.13(3) 0.18(4) -0.07(2) -0.21(4)
C28 0.13(2) 0.40(6) 0.077(17) 0.12(3) -0.058(16) -0.14(3)
C31 0.059(11) 0.054(10) 0.059(11) 0.017(9) 0.009(9) -0.015(9)
C32 0.062(10) 0.043(8) 0.028(8) -0.002(7) -0.005(7) -0.018(8)
C33 0.063(11) 0.064(11) 0.034(9) 0.000(8) -0.014(8) -0.008(9)
C34 0.071(12) 0.066(11) 0.069(12) -0.016(10) -0.010(9) -0.028(10)
C35 0.094(16) 0.074(13) 0.094(16) -0.007(12) -0.018(12) -0.035(12)
C36 0.095(16) 0.069(13) 0.104(18) -0.011(12) -0.049(13) -0.025(12)
C37 0.14(2) 0.071(14) 0.080(15) -0.033(12) -0.031(14) -0.022(14)
C38 0.059(11) 0.053(10) 0.081(13) -0.010(9) 0.003(9) -0.011(9)
C41 0.046(9) 0.057(9) 0.021(7) -0.005(7) -0.005(7) -0.001(7)
C42 0.044(9) 0.058(10) 0.056(10) -0.019(8) 0.002(8) -0.021(8)
C43 0.066(12) 0.067(11) 0.068(12) -0.029(10) -0.001(10) -0.017(10)
C44 0.114(19) 0.121(19) 0.085(16) -0.050(14) 0.023(14) -0.064(16)
C45 0.14(2) 0.19(3) 0.077(16) -0.053(18) 0.048(16) -0.10(2)
C46 0.099(18) 0.20(3) 0.047(12) -0.055(16) 0.029(12) -0.039(19)
C47 0.088(16) 0.15(2) 0.108(19) -0.059(16) 0.051(14) -0.067(16)
C48 0.079(14) 0.098(15) 0.075(13) -0.018(12) 0.033(11) -0.033(12)
C51 0.059(10) 0.044(9) 0.046(9) 0.000(7) -0.007(8) -0.022(8)
C52 0.066(11) 0.074(12) 0.033(8) -0.002(8) -0.010(7) -0.041(10)
C53 0.035(9) 0.044(9) 0.046(9) -0.007(7) -0.007(7) 0.002(7)
C54 0.058(11) 0.061(11) 0.069(12) -0.010(9) 0.000(9) -0.005(9)
C55 0.066(13) 0.095(16) 0.065(12) -0.020(11) 0.005(10) -0.010(12)
C56 0.069(14) 0.058(12) 0.090(15) -0.020(11) -0.012(11) -0.010(10)
C57 0.074(13) 0.056(11) 0.081(13) 0.000(10) 0.001(11) -0.017(10)
C58 0.057(11) 0.055(10) 0.055(10) -0.011(8) -0.003(8) -0.012(9)
C61 0.050(11) 0.088(14) 0.080(14) -0.007(12) 0.007(10) -0.029(10)
C62 0.109(19) 0.13(2) 0.12(2) 0.053(17) 0.017(15) -0.036(16)
C101 0.033(8) 0.051(9) 0.040(8) 0.004(7) -0.016(6) -0.003(7)
C102 0.055(10) 0.058(9) 0.035(8) 0.005(7) 0.003(7) -0.019(8)
C103 0.046(9) 0.051(9) 0.040(8) -0.002(7) -0.002(7) -0.015(7)
C111 0.064(11) 0.050(10) 0.048(9) 0.004(7) -0.009(8) -0.026(9)
C112 0.075(13) 0.055(11) 0.073(12) 0.012(9) -0.001(10) -0.030(10)
C113 0.098(17) 0.078(14) 0.085(15) -0.003(11) 0.017(13) -0.033(13)
C114 0.105(18) 0.084(15) 0.064(13) 0.013(11) -0.006(12) -0.045(14)
C115 0.083(15) 0.113(18) 0.069(13) 0.007(12) 0.011(11) -0.064(15)
C116 0.053(11) 0.079(12) 0.069(12) -0.005(10) 0.004(9) -0.029(10)
C121 0.044(9) 0.053(9) 0.046(9) -0.008(7) 0.002(7) -0.018(7)
C122 0.091(14) 0.096(15) 0.046(10) -0.017(10) 0.000(10) -0.035(12)
C123 0.095(17) 0.119(18) 0.069(14) -0.007(13) -0.014(12) -0.038(14)
C124 0.13(2) 0.115(19) 0.077(16) -0.044(15) 0.017(15) -0.059(17)
C125 0.110(17) 0.13(2) 0.054(12) 0.018(12) -0.046(11) -0.058(15)
C126 0.100(15) 0.084(13) 0.060(12) 0.018(10) -0.020(11) -0.044(12)
C211 0.056(11) 0.081(12) 0.047(10) 0.001(8) -0.001(8) -0.034(9)
C212 0.051(11) 0.083(13) 0.072(12) -0.007(10) -0.003(9) -0.024(10)
C213 0.058(12) 0.082(14) 0.119(18) -0.039(13) 0.031(13) -0.023(11)
C214 0.056(14) 0.102(16) 0.13(2) -0.055(15) 0.021(13) -0.025(12)
C215 0.11(2) 0.25(4) 0.103(19) -0.10(2) 0.045(17) -0.07(2)
C216 0.056(13) 0.18(2) 0.077(14) -0.048(15) 0.006(11) -0.028(14)
C221 0.045(9) 0.053(10) 0.048(9) 0.008(7) 0.000(7) -0.008(8)
C222 0.056(11) 0.063(10) 0.057(10) 0.011(8) -0.015(8) -0.022(9)
C223 0.088(15) 0.108(18) 0.079(14) 0.001(12) -0.036(11) -0.056(14)
C224 0.108(19) 0.110(19) 0.115(19) -0.030(15) 0.002(15) -0.073(16)
C225 0.064(13) 0.074(13) 0.090(15) -0.011(11) 0.006(11) -0.017(11)
C226 0.058(11) 0.103(15) 0.042(10) 0.012(10) -0.010(8) -0.030(11)
C311 0.093(14) 0.060(11) 0.031(8) -0.001(8) -0.001(8) -0.018(10)
C312 0.091(18) 0.078(16) 0.16(2) -0.034(16) 0.002(16) 0.008(14)
C313 0.14(3) 0.09(2) 0.19(3) -0.05(2) 0.04(2) -0.02(2)
C314 0.09(2) 0.14(3) 0.13(2) -0.06(2) 0.016(17) -0.024(19)
C315 0.08(2) 0.19(3) 0.26(4) -0.10(3) -0.04(2) -0.01(2)
C316 0.096(19) 0.104(18) 0.18(3) -0.077(19) -0.019(18) -0.024(16)
C321 0.077(12) 0.068(11) 0.032(8) -0.014(8) 0.011(8) -0.021(9)
C322 0.16(2) 0.121(19) 0.050(12) -0.012(12) -0.006(13) -0.071(18)
C323 0.15(2) 0.21(3) 0.075(17) -0.05(2) 0.010(16) -0.11(2)
C324 0.12(2) 0.22(3) 0.039(13) -0.027(18) -0.007(13) -0.07(2)
C325 0.095(17) 0.16(2) 0.051(13) -0.004(14) -0.013(12) -0.030(17)
C326 0.105(16) 0.092(14) 0.037(10) -0.009(10) 0.002(10) -0.003(12)
C411 0.060(10) 0.039(8) 0.045(9) 0.020(7) 0.006(8) -0.019(8)
C412 0.056(11) 0.080(12) 0.050(10) 0.003(9) -0.001(9) -0.005(9)
C413 0.059(12) 0.122(18) 0.058(12) 0.011(12) 0.016(10) -0.026(13)
C414 0.054(12) 0.091(15) 0.104(17) 0.043(13) 0.005(12) -0.030(11)
C415 0.071(14) 0.079(14) 0.107(17) -0.010(13) 0.002(13) -0.026(11)
C416 0.063(12) 0.064(11) 0.084(13) 0.007(10) 0.011(10) -0.035(10)
C421 0.068(11) 0.056(10) 0.027(8) 0.007(7) 0.008(7) -0.023(8)
C422 0.080(14) 0.079(13) 0.097(15) 0.011(11) -0.032(12) -0.042(12)
C423 0.054(15) 0.18(3) 0.13(2) 0.06(2) -0.047(14) -0.047(17)
C424 0.082(19) 0.10(2) 0.13(2) 0.049(19) 0.021(17) 0.000(16)
C425 0.13(2) 0.086(17) 0.101(19) 0.002(14) 0.006(17) -0.009(18)
C426 0.059(12) 0.064(12) 0.089(14) 0.007(10) -0.002(10) -0.015(10)
C511 0.042(9) 0.054(10) 0.067(11) -0.007(9) 0.007(8) -0.017(8)
C512 0.095(14) 0.050(10) 0.068(12) 0.009(9) -0.005(10) -0.037(10)
C513 0.090(16) 0.072(14) 0.13(2) -0.025(14) 0.002(15) -0.043(12)
C514 0.078(15) 0.066(14) 0.16(2) 0.018(15) -0.035(16) -0.027(12)
C515 0.104(19) 0.11(2) 0.12(2) 0.054(16) -0.052(16) -0.036(16)
C516 0.092(15) 0.068(13) 0.096(15) 0.037(11) -0.040(12) -0.038(11)
C521 0.051(10) 0.031(7) 0.055(10) -0.004(7) 0.003(8) -0.009(7)
C522 0.086(14) 0.072(12) 0.055(11) -0.013(9) -0.006(10) -0.044(11)
C523 0.054(12) 0.080(13) 0.085(14) -0.021(11) 0.026(11) -0.029(10)
C524 0.042(11) 0.099(15) 0.092(16) 0.015(12) 0.013(11) -0.022(10)
C525 0.071(15) 0.15(2) 0.059(13) 0.017(13) -0.012(11) -0.014(14)
C526 0.036(10) 0.138(18) 0.059(11) 0.018(11) -0.002(9) -0.014(11)
C611 0.054(10) 0.043(8) 0.050(9) -0.009(7) 0.004(8) -0.020(7)
C612 0.091(14) 0.063(12) 0.063(12) -0.006(9) -0.017(10) -0.018(11)
C613 0.127(19) 0.078(15) 0.086(15) -0.023(12) -0.015(14) -0.036(14)
C614 0.12(2) 0.058(12) 0.101(18) -0.009(12) -0.016(15) -0.014(13)
C615 0.070(13) 0.079(14) 0.074(13) 0.007(11) -0.024(10) 0.004(11)
C616 0.051(10) 0.068(12) 0.066(11) -0.006(9) -0.012(9) -0.010(9)
C621 0.079(12) 0.046(9) 0.033(8) 0.007(7) -0.009(8) -0.034(8)
C622 0.071(12) 0.052(9) 0.046(9) 0.000(8) -0.004(8) -0.026(9)
C623 0.108(17) 0.069(12) 0.052(12) 0.007(9) -0.017(11) -0.026(12)
C624 0.13(2) 0.091(14) 0.035(10) 0.007(9) -0.015(12) -0.049(14)
C625 0.106(18) 0.116(17) 0.059(13) -0.009(12) 0.009(12) -0.052(15)
C626 0.080(13) 0.093(14) 0.038(10) 0.012(9) 0.015(9) -0.020(11)

loop_
_atom_type_symbol
_atom_type_description
_atom_type_scat_dispersion_real
_atom_type_scat_dispersion_imag
_atom_type_scat_source
C C 0.0033 0.0016 'International Tables Vol C Tables 4.2.6.8 and 6.1.1.4'
H H 0.0000 0.0000 'International Tables Vol C Tables 4.2.6.8 and 6.1.1.4'
N N 0.0061 0.0033 'International Tables Vol C Tables 4.2.6.8 and 6.1.1.4'
O O 0.0106 0.0060 'International Tables Vol C Tables 4.2.6.8 and 6.1.1.4'
P P 0.1023 0.0942 'International Tables Vol C Tables 4.2.6.8 and 6.1.1.4'
Cl Cl 0.1484 0.1585 'International Tables Vol C Tables 4.2.6.8 and 6.1.1.4'
Cu Cu 0.3201 1.2651 'International Tables Vol C Tables 4.2.6.8 and 6.1.1.4'
Ag Ag -0.8971 1.1015 'International Tables Vol C Tables 4.2.6.8 and 6.1.1.4'

loop_
_geom_angle_atom_site_label_1
_geom_angle_atom_site_label_2
_geom_angle_atom_site_label_3
_geom_angle
_geom_angle_site_symmetry_1
_geom_angle_site_symmetry_3
_geom_angle_publ_flag
C21 Ag1 P1 134.0(4) . . ?
C21 Ag1 C1 90.1(6) . . ?
P1 Ag1 C1 128.9(4) . . ?
C21 Ag1 Cu1 47.2(4) . . ?
P1 Ag1 Cu1 150.86(13) . . ?
C1 Ag1 Cu1 44.2(4) . . ?
C21 Ag1 Ag2 100.3(4) . . ?
P1 Ag1 Ag2 90.62(10) . . ?
C1 Ag1 Ag2 51.0(4) . . ?
Cu1 Ag1 Ag2 63.67(6) . . ?
C11 Ag2 P2 130.9(4) . . ?
C11 Ag2 C1 89.5(5) . . ?
P2 Ag2 C1 129.1(4) . . ?
C11 Ag2 C31 85.7(5) . . ?
P2 Ag2 C31 104.1(4) . . ?
C1 Ag2 C31 109.1(5) . . ?
C11 Ag2 Cu2 44.3(4) . . ?
P2 Ag2 Cu2 133.56(12) . . ?
C1 Ag2 Cu2 96.3(4) . . ?
C31 Ag2 Cu2 42.3(4) . . ?
C11 Ag2 Cu1 88.7(3) . . ?
P2 Ag2 Cu1 140.05(11) . . ?
C1 Ag2 Cu1 40.0(4) . . ?
C31 Ag2 Cu1 69.2(3) . . ?
Cu2 Ag2 Cu1 68.22(6) . . ?
C11 Ag2 Ag1 138.4(3) . . ?
P2 Ag2 Ag1 90.19(10) . . ?
C1 Ag2 Ag1 53.3(4) . . ?
C31 Ag2 Ag1 89.8(3) . . ?
Cu2 Ag2 Ag1 114.69(6) . . ?
Cu1 Ag2 Ag1 51.62(5) . . ?
C51 Ag3 P3 126.4(4) . . ?
C51 Ag3 C11 106.4(5) . . ?
P3 Ag3 C11 117.9(3) . . ?
C51 Ag3 C1 88.9(6) . . ?
P3 Ag3 C1 123.0(4) . . ?
C11 Ag3 C1 83.7(4) . . ?
C51 Ag3 Cu1 45.3(4) . . ?
P3 Ag3 Cu1 144.96(11) . . ?
C11 Ag3 Cu1 94.7(3) . . ?
C1 Ag3 Cu1 43.6(4) . . ?
C51 Ag3 Cu2 65.4(4) . . ?
P3 Ag3 Cu2 142.87(11) . . ?
C11 Ag3 Cu2 41.5(3) . . ?
C1 Ag3 Cu2 89.3(4) . . ?
Cu1 Ag3 Cu2 70.76(6) . . ?
C51 Ag3 Ag4 96.9(4) . . ?
P3 Ag3 Ag4 88.47(10) . . ?
C11 Ag3 Ag4 51.8(3) . . ?
C1 Ag3 Ag4 135.0(3) . . ?
Cu1 Ag3 Ag4 124.02(6) . . ?
Cu2 Ag3 Ag4 54.40(5) . . ?
C41 Ag4 P4 150.2(4) . . ?
C41 Ag4 C11 87.0(5) . . ?
P4 Ag4 C11 121.5(4) . . ?
C41 Ag4 C42 27.9(4) . . ?
P4 Ag4 C42 127.4(3) . . ?
C11 Ag4 C42 110.8(5) . . ?
C41 Ag4 Cu2 45.6(4) . . ?
P4 Ag4 Cu2 154.12(12) . . ?
C11 Ag4 Cu2 44.5(3) . . ?
C42 Ag4 Cu2 73.0(3) . . ?
C41 Ag4 Ag3 99.1(4) . . ?
P4 Ag4 Ag3 92.53(10) . . ?
C11 Ag4 Ag3 53.4(3) . . ?
C42 Ag4 Ag3 124.6(4) . . ?
Cu2 Ag4 Ag3 61.60(5) . . ?
P5 Ag5 C31 135.9(4) . . ?
P5 Ag5 C51 118.3(4) . . ?
C31 Ag5 C51 93.0(6) . . ?
P5 Ag5 C21 116.0(4) . . ?
C31 Ag5 C21 97.4(5) . . ?
C51 Ag5 C21 82.1(5) . . ?
P5 Ag5 Cu1 146.06(12) . . ?
C31 Ag5 Cu1 78.0(4) . . ?
C51 Ag5 Cu1 43.6(4) . . ?
C21 Ag5 Cu1 45.3(3) . . ?
P5 Ag5 Ag6 91.41(10) . . ?
C31 Ag5 Ag6 52.8(4) . . ?
C51 Ag5 Ag6 95.8(4) . . ?
C21 Ag5 Ag6 150.1(4) . . ?
Cu1 Ag5 Ag6 115.94(6) . . ?
C41 Ag6 P6 132.5(4) . . ?
C41 Ag6 N1 90.8(5) . . ?
P6 Ag6 N1 110.7(4) . . ?
C41 Ag6 C31 91.3(6) . . ?
P6 Ag6 C31 127.2(4) . . ?
N1 Ag6 C31 93.3(5) . . ?
C41 Ag6 Cu2 46.9(4) . . ?
P6 Ag6 Cu2 152.20(12) . . ?
N1 Ag6 Cu2 96.9(4) . . ?
C31 Ag6 Cu2 44.7(4) . . ?
C41 Ag6 Ag5 101.5(4) . . ?
P6 Ag6 Ag5 87.70(11) . . ?
N1 Ag6 Ag5 141.4(4) . . ?
C31 Ag6 Ag5 50.5(3) . . ?
Cu2 Ag6 Ag5 67.90(6) . . ?
C51 Cu1 C1 124.2(6) . . ?
C51 Cu1 C21 114.1(6) . . ?
C1 Cu1 C21 121.3(7) . . ?
C51 Cu1 Ag1 168.5(5) . . ?
C1 Cu1 Ag1 64.5(5) . . ?
C21 Cu1 Ag1 59.0(5) . . ?
C51 Cu1 Ag3 58.2(4) . . ?
C1 Cu1 Ag3 66.1(5) . . ?
C21 Cu1 Ag3 171.9(5) . . ?
Ag1 Cu1 Ag3 129.03(8) . . ?
C51 Cu1 Ag5 63.6(4) . . ?
C1 Cu1 Ag5 151.5(5) . . ?
C21 Cu1 Ag5 63.3(5) . . ?
Ag1 Cu1 Ag5 105.03(8) . . ?
Ag3 Cu1 Ag5 112.17(8) . . ?
C51 Cu1 Ag2 113.0(4) . . ?
C1 Cu1 Ag2 53.8(4) . . ?
C21 Cu1 Ag2 110.2(5) . . ?
Ag1 Cu1 Ag2 64.71(6) . . ?
Ag3 Cu1 Ag2 76.63(6) . . ?
Ag5 Cu1 Ag2 97.71(7) . . ?
C31 Cu2 C11 120.7(6) . . ?
C31 Cu2 C41 121.0(6) . . ?
C11 Cu2 C41 111.4(5) . . ?
C31 Cu2 Ag6 64.2(5) . . ?
C11 Cu2 Ag6 158.5(4) . . ?
C41 Cu2 Ag6 57.3(4) . . ?
C31 Cu2 Ag4 175.2(5) . . ?
C11 Cu2 Ag4 60.5(4) . . ?
C41 Cu2 Ag4 55.7(4) . . ?
Ag6 Cu2 Ag4 112.89(8) . . ?
C31 Cu2 Ag2 65.3(5) . . ?
C11 Cu2 Ag2 57.0(4) . . ?
C41 Cu2 Ag2 163.4(4) . . ?
Ag6 Cu2 Ag2 128.64(8) . . ?
Ag4 Cu2 Ag2 116.77(7) . . ?
C31 Cu2 Ag3 120.7(5) . . ?
C11 Cu2 Ag3 57.1(4) . . ?
C41 Cu2 Ag3 109.4(5) . . ?
Ag6 Cu2 Ag3 141.41(8) . . ?
Ag4 Cu2 Ag3 63.99(5) . . ?
Ag2 Cu2 Ag3 75.44(6) . . ?
O23 Cl1 O21 105(2) . . ?
O23 Cl1 O22 112(2) . . ?
O21 Cl1 O22 113.0(18) . . ?
O23 Cl1 O20 110(3) . . ?
O21 Cl1 O20 108(3) . . ?
O22 Cl1 O20 108(2) . . ?
O16 Cl2 O18 112.9(17) . . ?
O16 Cl2 O15 116.5(19) . . ?
O18 Cl2 O15 105.7(17) . . ?
O16 Cl2 O19 110.5(16) . . ?
O18 Cl2 O19 104.5(14) . . ?
O15 Cl2 O19 105.9(17) . . ?
C321 P1 C311 109.4(7) . . ?
C321 P1 C102 101.6(8) . . ?
C311 P1 C102 104.1(7) . . ?
C321 P1 Ag1 113.1(6) . . ?
C311 P1 Ag1 112.9(6) . . ?
C102 P1 Ag1 114.8(5) . . ?
C421 P2 C411 105.6(7) . . ?
C421 P2 C102 104.7(7) . . ?
C411 P2 C102 103.1(7) . . ?
C421 P2 Ag2 116.5(5) . . ?
C411 P2 Ag2 112.1(5) . . ?
C102 P2 Ag2 113.7(5) . . ?
C521 P3 C511 102.9(7) . . ?
C521 P3 C103 104.0(7) . . ?
C511 P3 C103 105.4(7) . . ?
C521 P3 Ag3 112.1(5) . . ?
C511 P3 Ag3 116.5(5) . . ?
C103 P3 Ag3 114.7(5) . . ?
C611 P4 C103 106.1(7) . . ?
C611 P4 C621 106.2(7) . . ?
C103 P4 C621 104.4(7) . . ?
C611 P4 Ag4 112.3(5) . . ?
C103 P4 Ag4 111.6(5) . . ?
C621 P4 Ag4 115.4(5) . . ?
C121 P5 C111 105.4(7) . . ?
C121 P5 C101 104.9(6) . . ?
C111 P5 C101 103.6(7) . . ?
C121 P5 Ag5 113.9(5) . . ?
C111 P5 Ag5 114.4(5) . . ?
C101 P5 Ag5 113.7(4) . . ?
C221 P6 C101 104.1(6) . . ?
C221 P6 C211 107.3(7) . . ?
C101 P6 C211 102.4(7) . . ?
C221 P6 Ag6 113.3(5) . . ?
C101 P6 Ag6 115.2(4) . . ?
C211 P6 Ag6 113.5(5) . . ?
C61 N1 Ag6 156.0(18) . . ?
O2 N11 O1 125(4) . . ?
O2 N11 C46 121(3) . . ?
O1 N11 C46 113(3) . . ?
O3 N12 O4 121(2) . . ?
O3 N12 C36 121(4) . . ?
O4 N12 C36 118(4) . . ?
O7 N13 O8 127(3) . . ?
O7 N13 C6 116(3) . . ?
O8 N13 C6 117(3) . . ?
O9 N14 O10 124.2(17) . . ?
O9 N14 C16 119.1(18) . . ?
O10 N14 C16 116.6(17) . . ?
O12 N15 O11 118(5) . . ?
O12 N15 C26 116(4) . . ?
O11 N15 C26 102(4) . . ?
O14 N16 O13 127(3) . . ?
O14 N16 C56 116(3) . . ?
O13 N16 C56 116(3) . . ?
C2 C1 Cu1 170.1(14) . . ?
C2 C1 Ag2 103.7(12) . . ?
Cu1 C1 Ag2 86.2(6) . . ?
C2 C1 Ag1 109.6(12) . . ?
Cu1 C1 Ag1 71.2(5) . . ?
Ag2 C1 Ag1 75.7(4) . . ?
C2 C1 Ag3 110.6(12) . . ?
Cu1 C1 Ag3 70.3(5) . . ?
Ag2 C1 Ag3 89.3(5) . . ?
Ag1 C1 Ag3 139.4(8) . . ?
C01 C02 N01 157(10) . . ?
C1 C2 C3 177.4(18) . . ?
C8 C3 C4 119.3(17) . . ?
C8 C3 C2 121.6(16) . . ?
C4 C3 C2 118.8(16) . . ?
C3 C4 C5 117.9(19) . . ?
C6 C5 C4 120(2) . . ?
C5 C6 C7 124(2) . . ?
C5 C6 N13 117(2) . . ?
C7 C6 N13 119(2) . . ?
C8 C7 C6 116(2) . . ?
C3 C8 C7 123(2) . . ?
C12 C11 Cu2 161.5(13) . . ?
C12 C11 Ag2 107.2(11) . . ?
Cu2 C11 Ag2 78.7(5) . . ?
C12 C11 Ag4 100.8(10) . . ?
Cu2 C11 Ag4 75.1(4) . . ?
Ag2 C11 Ag4 152.0(7) . . ?
C12 C11 Ag3 115.3(11) . . ?
Cu2 C11 Ag3 81.4(5) . . ?
Ag2 C11 Ag3 91.8(5) . . ?
Ag4 C11 Ag3 74.8(4) . . ?
C11 C12 C13 175.9(17) . . ?
C18 C13 C14 116.5(15) . . ?
C18 C13 C12 122.5(15) . . ?
C14 C13 C12 120.9(15) . . ?
C13 C14 C15 121.9(17) . . ?
C16 C15 C14 118.2(16) . . ?
C17 C16 C15 121.2(15) . . ?
C17 C16 N14 119.7(16) . . ?
C15 C16 N14 119.1(15) . . ?
C16 C17 C18 120.7(17) . . ?
C13 C18 C17 121.2(17) . . ?
C22 C21 Cu1 161.8(16) . . ?
C22 C21 Ag1 113.3(14) . . ?
Cu1 C21 Ag1 73.8(5) . . ?
C22 C21 Ag5 115.2(13) . . ?
Cu1 C21 Ag5 71.4(5) . . ?
Ag1 C21 Ag5 119.5(7) . . ?
C21 C22 C23 177(2) . . ?
C28 C23 C24 115.9(18) . . ?
C28 C23 C22 122.8(19) . . ?
C24 C23 C22 121.3(17) . . ?
C23 C24 C25 121(2) . . ?
C26 C25 C24 120(2) . . ?
C27 C26 C25 119(2) . . ?
C27 C26 N15 115(3) . . ?
C25 C26 N15 125(3) . . ?
C26 C27 C28 121(3) . . ?
C23 C28 C27 122(2) . . ?
C32 C31 Cu2 166.3(13) . . ?
C32 C31 Ag5 99.3(11) . . ?
Cu2 C31 Ag5 93.2(7) . . ?
C32 C31 Ag6 106.2(12) . . ?
Cu2 C31 Ag6 71.1(5) . . ?
Ag5 C31 Ag6 76.7(5) . . ?
C32 C31 Ag2 107.0(12) . . ?
Cu2 C31 Ag2 72.4(5) . . ?
Ag5 C31 Ag2 114.7(6) . . ?
Ag6 C31 Ag2 142.2(8) . . ?
C31 C32 C33 174.0(15) . . ?
C32 C33 C38 122.0(16) . . ?
C32 C33 C34 121.1(14) . . ?
C38 C33 C34 116.8(16) . . ?
C35 C34 C33 121.4(18) . . ?
C34 C35 C36 121(2) . . ?
C37 C36 C35 119.2(18) . . ?
C37 C36 N12 119(3) . . ?
C35 C36 N12 122(3) . . ?
C36 C37 C38 120(2) . . ?
C37 C38 C33 121.1(19) . . ?
C42 C41 Cu2 162.3(12) . . ?
C42 C41 Ag6 117.3(12) . . ?
Cu2 C41 Ag6 75.9(5) . . ?
C42 C41 Ag4 88.5(10) . . ?
Cu2 C41 Ag4 78.7(5) . . ?
Ag6 C41 Ag4 154.2(7) . . ?
C41 C42 C43 174.3(17) . . ?
C41 C42 Ag4 63.6(9) . . ?
C43 C42 Ag4 115.9(11) . . ?
C44 C43 C48 117.3(18) . . ?
C44 C43 C42 120.8(16) . . ?
C48 C43 C42 121.9(17) . . ?
C43 C44 C45 122(2) . . ?
C46 C45 C44 117(2) . . ?
C47 C46 C45 125(2) . . ?
C47 C46 N11 116(3) . . ?
C45 C46 N11 119(3) . . ?
C46 C47 C48 116(2) . . ?
C43 C48 C47 122(2) . . ?
C52 C51 Cu1 162.3(13) . . ?
C52 C51 Ag3 119.0(11) . . ?
Cu1 C51 Ag3 76.4(5) . . ?
C52 C51 Ag5 99.0(11) . . ?
Cu1 C51 Ag5 72.8(5) . . ?
Ag3 C51 Ag5 132.4(7) . . ?
C51 C52 C53 174.3(15) . . ?
C58 C53 C54 120.0(14) . . ?
C58 C53 C52 120.1(14) . . ?
C54 C53 C52 119.9(15) . . ?
C55 C54 C53 119.4(18) . . ?
C56 C55 C54 118.1(19) . . ?
C57 C56 C55 123.0(18) . . ?
C57 C56 N16 119(2) . . ?
C55 C56 N16 117(2) . . ?
C56 C57 C58 119.9(18) . . ?
C57 C58 C53 119.5(16) . . ?
N1 C61 C62 178(2) . . ?
P6 C101 P5 113.7(7) . . ?
P1 C102 P2 113.3(8) . . ?
P3 C103 P4 113.5(7) . . ?
C112 C111 C116 117.9(15) . . ?
C112 C111 P5 124.0(13) . . ?
C116 C111 P5 117.9(13) . . ?
C111 C112 C113 120.0(18) . . ?
C114 C113 C112 119(2) . . ?
C113 C114 C115 122(2) . . ?
C116 C115 C114 119.8(19) . . ?
C115 C116 C111 121.2(18) . . ?
C122 C121 C126 117.5(16) . . ?
C122 C121 P5 119.4(12) . . ?
C126 C121 P5 123.0(13) . . ?
C121 C122 C123 123(2) . . ?
C124 C123 C122 119(2) . . ?
C125 C124 C123 120(2) . . ?
C124 C125 C126 122(2) . . ?
C121 C126 C125 117.8(18) . . ?
C216 C211 C212 118.1(17) . . ?
C216 C211 P6 116.1(14) . . ?
C212 C211 P6 125.8(13) . . ?
C213 C212 C211 122.5(18) . . ?
C212 C213 C214 118.6(19) . . ?
C215 C214 C213 121(2) . . ?
C214 C215 C216 121(2) . . ?
C211 C216 C215 119(2) . . ?
C226 C221 C222 115.1(15) . . ?
C226 C221 P6 118.1(12) . . ?
C222 C221 P6 126.7(13) . . ?
C223 C222 C221 124.4(18) . . ?
C222 C223 C224 118.2(19) . . ?
C225 C224 C223 120.0(19) . . ?
C224 C225 C226 120.0(19) . . ?
C225 C226 C221 122.1(17) . . ?
C316 C311 C312 120(2) . . ?
C316 C311 P1 118.4(16) . . ?
C312 C311 P1 121.8(18) . . ?
C311 C312 C313 117(3) . . ?
C314 C313 C312 124(3) . . ?
C313 C314 C315 118(3) . . ?
C314 C315 C316 121(3) . . ?
C311 C316 C315 120(2) . . ?
C322 C321 C326 117.7(17) . . ?
C322 C321 P1 125.2(15) . . ?
C326 C321 P1 117.1(14) . . ?
C323 C322 C321 123(2) . . ?
C322 C323 C324 120(3) . . ?
C325 C324 C323 118(2) . . ?
C324 C325 C326 123(3) . . ?
C325 C326 C321 118(2) . . ?
C416 C411 C412 119.0(15) . . ?
C416 C411 P2 122.8(13) . . ?
C412 C411 P2 118.2(13) . . ?
C411 C412 C413 120.1(19) . . ?
C414 C413 C412 121(2) . . ?
C413 C414 C415 119.6(18) . . ?
C414 C415 C416 120(2) . . ?
C411 C416 C415 120.4(18) . . ?
C426 C421 C422 117.4(17) . . ?
C426 C421 P2 121.9(13) . . ?
C422 C421 P2 120.6(14) . . ?
C423 C422 C421 122(2) . . ?
C424 C423 C422 120(2) . . ?
C425 C424 C423 119(3) . . ?
C424 C425 C426 122(3) . . ?
C421 C426 C425 120(2) . . ?
C516 C511 C512 119.5(16) . . ?
C516 C511 P3 119.0(14) . . ?
C512 C511 P3 121.5(13) . . ?
C513 C512 C511 120.4(18) . . ?
C514 C513 C512 119(2) . . ?
C513 C514 C515 124(2) . . ?
C514 C515 C516 118(2) . . ?
C511 C516 C515 119(2) . . ?
C526 C521 C522 118.9(16) . . ?
C526 C521 P3 123.7(13) . . ?
C522 C521 P3 117.3(12) . . ?
C523 C522 C521 123.1(17) . . ?
C522 C523 C524 117.1(18) . . ?
C525 C524 C523 121.7(18) . . ?
C524 C525 C526 120.8(19) . . ?
C521 C526 C525 118.4(18) . . ?
C616 C611 C612 119.2(15) . . ?
C616 C611 P4 119.5(12) . . ?
C612 C611 P4 121.4(12) . . ?
C613 C612 C611 119.7(17) . . ?
C612 C613 C614 119.6(19) . . ?
C615 C614 C613 121.5(19) . . ?
C614 C615 C616 119.5(17) . . ?
C611 C616 C615 120.2(16) . . ?
C626 C621 C622 119.5(14) . . ?
C626 C621 P4 118.1(13) . . ?
C622 C621 P4 122.4(13) . . ?
C623 C622 C621 120.6(17) . . ?
C624 C623 C622 118.9(19) . . ?
C623 C624 C625 121.5(18) . . ?
C626 C625 C624 119(2) . . ?
C621 C626 C625 120.9(19) . . ?

loop_
_geom_bond_atom_site_label_1
_geom_bond_atom_site_label_2
_geom_bond_distance
_geom_bond_site_symmetry_2
_geom_bond_publ_flag
Ag1 C21 2.365(17) . ?
Ag1 P1 2.403(5) . ?
Ag1 C1 2.527(16) . ?
Ag1 Cu1 2.650(2) . ?
Ag1 Ag2 3.0560(19) . ?
Ag2 C11 2.399(13) . ?
Ag2 P2 2.429(4) . ?
Ag2 C1 2.450(15) . ?
Ag2 C31 2.673(17) . ?
Ag2 Cu2 2.804(2) . ?
Ag2 Cu1 3.029(2) . ?
Ag3 C51 2.330(15) . ?
Ag3 P3 2.414(4) . ?
Ag3 C11 2.531(14) . ?
Ag3 C1 2.587(16) . ?
Ag3 Cu1 2.663(2) . ?
Ag3 Cu2 2.979(2) . ?
Ag3 Ag4 3.0436(17) . ?
Ag4 C41 2.321(14) . ?
Ag4 P4 2.390(4) . ?
Ag4 C11 2.479(13) . ?
Ag4 C42 2.589(15) . ?
Ag4 Cu2 2.754(2) . ?
Ag5 P5 2.429(4) . ?
Ag5 C31 2.455(15) . ?
Ag5 C51 2.532(15) . ?
Ag5 C21 2.545(17) . ?
Ag5 Cu1 2.698(2) . ?
Ag5 Ag6 3.0982(19) . ?
Ag6 C41 2.310(13) . ?
Ag6 P6 2.407(4) . ?
Ag6 N1 2.512(19) . ?
Ag6 C31 2.535(17) . ?
Ag6 Cu2 2.663(2) . ?
Cu1 C51 1.949(16) . ?
Cu1 C1 1.952(18) . ?
Cu1 C21 2.024(16) . ?
Cu2 C31 1.98(2) . ?
Cu2 C11 1.996(15) . ?
Cu2 C41 2.005(14) . ?
Cl1 O23 1.32(4) . ?
Cl1 O21 1.36(4) . ?
Cl1 O22 1.40(2) . ?
Cl1 O20 1.41(5) . ?
Cl2 O16 1.36(3) . ?
Cl2 O18 1.39(3) . ?
Cl2 O15 1.41(3) . ?
Cl2 O19 1.42(2) . ?
P1 C321 1.813(16) . ?
P1 C311 1.828(19) . ?
P1 C102 1.850(15) . ?
P2 C421 1.820(16) . ?
P2 C411 1.836(15) . ?
P2 C102 1.852(14) . ?
P3 C521 1.830(15) . ?
P3 C511 1.833(16) . ?
P3 C103 1.839(14) . ?
P4 C611 1.823(14) . ?
P4 C103 1.850(15) . ?
P4 C621 1.858(14) . ?
P5 C121 1.819(15) . ?
P5 C111 1.826(15) . ?
P5 C101 1.842(13) . ?
P6 C221 1.796(17) . ?
P6 C101 1.831(12) . ?
P6 C211 1.839(17) . ?
O1 N11 1.26(3) . ?
O2 N11 1.14(3) . ?
O3 N12 1.19(4) . ?
O4 N12 1.20(4) . ?
O7 N13 1.18(3) . ?
O8 N13 1.19(3) . ?
O9 N14 1.17(2) . ?
O10 N14 1.21(2) . ?
O11 N15 1.30(5) . ?
O12 N15 0.91(6) . ?
O13 N16 1.18(3) . ?
O14 N16 1.17(3) . ?
N01 C02 1.37(9) . ?
N1 C61 1.12(2) . ?
N11 C46 1.51(3) . ?
N12 C36 1.44(3) . ?
N13 C6 1.51(3) . ?
N14 C16 1.48(2) . ?
N15 C26 1.63(4) . ?
N16 C56 1.55(3) . ?
C01 C02 1.07(9) . ?
C1 C2 1.24(2) . ?
C2 C3 1.43(2) . ?
C3 C8 1.37(3) . ?
C3 C4 1.40(2) . ?
C4 C5 1.44(3) . ?
C5 C6 1.30(3) . ?
C6 C7 1.40(3) . ?
C7 C8 1.38(3) . ?
C11 C12 1.235(19) . ?
C12 C13 1.43(2) . ?
C13 C18 1.38(2) . ?
C13 C14 1.39(2) . ?
C14 C15 1.39(2) . ?
C15 C16 1.38(2) . ?
C16 C17 1.31(2) . ?
C17 C18 1.39(2) . ?
C21 C22 1.18(2) . ?
C22 C23 1.42(2) . ?
C23 C28 1.31(3) . ?
C23 C24 1.38(3) . ?
C24 C25 1.39(3) . ?
C25 C26 1.32(3) . ?
C26 C27 1.31(3) . ?
C27 C28 1.39(3) . ?
C31 C32 1.22(2) . ?
C32 C33 1.41(2) . ?
C33 C38 1.41(2) . ?
C33 C34 1.42(2) . ?
C34 C35 1.35(2) . ?
C35 C36 1.40(3) . ?
C36 C37 1.38(3) . ?
C37 C38 1.39(2) . ?
C41 C42 1.211(19) . ?
C42 C43 1.45(2) . ?
C43 C44 1.38(3) . ?
C43 C48 1.38(3) . ?
C44 C45 1.38(3) . ?
C45 C46 1.37(3) . ?
C46 C47 1.34(3) . ?
C47 C48 1.40(3) . ?
C51 C52 1.25(2) . ?
C52 C53 1.47(2) . ?
C53 C58 1.39(2) . ?
C53 C54 1.39(2) . ?
C54 C55 1.39(2) . ?
C55 C56 1.36(3) . ?
C56 C57 1.35(3) . ?
C57 C58 1.35(2) . ?
C61 C62 1.44(2) . ?
C111 C112 1.39(2) . ?
C111 C116 1.40(2) . ?
C112 C113 1.43(3) . ?
C113 C114 1.33(3) . ?
C114 C115 1.38(3) . ?
C115 C116 1.35(2) . ?
C121 C122 1.37(2) . ?
C121 C126 1.41(2) . ?
C122 C123 1.37(3) . ?
C123 C124 1.36(3) . ?
C124 C125 1.34(3) . ?
C125 C126 1.43(3) . ?
C211 C216 1.36(2) . ?
C211 C212 1.38(2) . ?
C212 C213 1.36(2) . ?
C213 C214 1.37(3) . ?
C214 C215 1.32(3) . ?
C215 C216 1.43(3) . ?
C221 C226 1.39(2) . ?
C221 C222 1.39(2) . ?
C222 C223 1.33(2) . ?
C223 C224 1.40(3) . ?
C224 C225 1.36(3) . ?
C225 C226 1.37(3) . ?
C311 C316 1.32(3) . ?
C311 C312 1.35(3) . ?
C312 C313 1.45(4) . ?
C313 C314 1.25(4) . ?
C314 C315 1.35(4) . ?
C315 C316 1.41(3) . ?
C321 C322 1.36(3) . ?
C321 C326 1.41(2) . ?
C322 C323 1.34(3) . ?
C323 C324 1.43(4) . ?
C324 C325 1.33(4) . ?
C325 C326 1.40(3) . ?
C411 C416 1.37(2) . ?
C411 C412 1.39(2) . ?
C412 C413 1.39(3) . ?
C413 C414 1.36(3) . ?
C414 C415 1.38(3) . ?
C415 C416 1.38(3) . ?
C421 C426 1.38(2) . ?
C421 C422 1.39(2) . ?
C422 C423 1.38(3) . ?
C423 C424 1.37(4) . ?
C424 C425 1.35(4) . ?
C425 C426 1.39(3) . ?
C511 C516 1.35(2) . ?
C511 C512 1.40(2) . ?
C512 C513 1.35(3) . ?
C513 C514 1.33(3) . ?
C514 C515 1.34(3) . ?
C515 C516 1.43(3) . ?
C521 C526 1.36(2) . ?
C521 C522 1.39(2) . ?
C522 C523 1.36(2) . ?
C523 C524 1.38(3) . ?
C524 C525 1.35(3) . ?
C525 C526 1.41(3) . ?
C611 C616 1.35(2) . ?
C611 C612 1.42(2) . ?
C612 C613 1.36(3) . ?
C613 C614 1.40(3) . ?
C614 C615 1.32(3) . ?
C615 C616 1.43(2) . ?
C621 C626 1.36(2) . ?
C621 C622 1.39(2) . ?
C622 C623 1.38(2) . ?
C623 C624 1.35(3) . ?
C624 C625 1.40(3) . ?
C625 C626 1.37(2) . ?
